data_4510207
loop_
_publ_author_name
'Lumpi, Daniel'
'Gl\"ocklhofer, Florian'
'Holzer, Brigitte'
'St\"oger, Berthold'
'Hametner, Christian'
'Reider, Georg A.'
'Fr\"ohlich, Johannes'

_publ_section_title
;
 Systematic Investigations on 1,2,3-Triazole-Based Compounds Capable of
 Second Harmonic Generation
;
_journal_issue 3
_journal_name_full 'Crystal Growth &amp; Design'
_journal_page_first 1018
_journal_paper_doi 10.1021/cg4014762
_journal_volume 14
_journal_year 2014
_chemical_formula_sum 'C12 H13 N3 Se'
_chemical_formula_weight 278.2
_chemical_name_systematic ' ?'
_space_group_IT_number 19
_symmetry_cell_setting orthorhombic
_symmetry_Int_Tables_number 19
_symmetry_space_group_name_Hall 'P 2ac 2ab'
_symmetry_space_group_name_H-M 'P 21 21 21'
_cell_angle_alpha 90
_cell_angle_beta 90
_cell_angle_gamma 90
_cell_formula_units_Z 4
_cell_length_a 5.71930(10)
_cell_length_b 9.5627(2)
_cell_length_c 20.9579(5)
_cell_measurement_reflns_used 16000
_cell_measurement_temperature 100
_cell_measurement_theta_max 29.9
_cell_measurement_theta_min 2.3
_cell_volume 1146.23(4)
_diffrn_ambient_temperature 100
_diffrn_measured_fraction_theta_full 0.98
_diffrn_measured_fraction_theta_max 0.98
_diffrn_measurement_device 'four-cycle diffractometer'
_diffrn_measurement_device_type 'Bruker KAPPA APEX II CCD'
_diffrn_measurement_method '\w and \f scans'
_diffrn_radiation_monochromator graphite
_diffrn_radiation_probe x-ray
_diffrn_radiation_source 'X-ray tube'
_diffrn_radiation_type 'Mo K\a'
_diffrn_radiation_wavelength 0.71073
_diffrn_reflns_av_R_equivalents 0.0307
_diffrn_reflns_av_sigmaI/netI 0.0272
_diffrn_reflns_limit_h_max 8
_diffrn_reflns_limit_h_min -6
_diffrn_reflns_limit_k_max 13
_diffrn_reflns_limit_k_min -13
_diffrn_reflns_limit_l_max 29
_diffrn_reflns_limit_l_min -29
_diffrn_reflns_number 25987
_diffrn_reflns_theta_full 30.01
_diffrn_reflns_theta_max 30.01
_diffrn_reflns_theta_min 2.34
_exptl_absorpt_coefficient_mu 3.251
_exptl_absorpt_correction_T_max 0.91
_exptl_absorpt_correction_T_min 0.74
_exptl_absorpt_correction_type multi-scan
_exptl_absorpt_process_details SADABS
_exptl_crystal_colour 'clear colourless'
_exptl_crystal_density_diffrn 1.6117
_exptl_crystal_description rod
_exptl_crystal_F_000 560
_exptl_crystal_size_max 0.73
_exptl_crystal_size_mid 0.08
_exptl_crystal_size_min 0.03
_refine_diff_density_max 0.38
_refine_diff_density_min -0.50
_refine_ls_abs_structure_details '  1366 of Friedel pairs used in the refinement'
_refine_ls_abs_structure_Flack 0.050(9)
_refine_ls_extinction_method none
_refine_ls_goodness_of_fit_gt 1.66
_refine_ls_goodness_of_fit_ref 1.62
_refine_ls_hydrogen_treatment constr
_refine_ls_number_constraints 52
_refine_ls_number_parameters 146
_refine_ls_number_reflns 3289
_refine_ls_number_restraints 0
_refine_ls_R_factor_all 0.0266
_refine_ls_R_factor_gt 0.0242
_refine_ls_shift/su_max 0.0252
_refine_ls_shift/su_mean 0.0025
_refine_ls_structure_factor_coef F
_refine_ls_weighting_details w=1/(\s^2^(F)+0.0001F^2^)
_refine_ls_weighting_scheme sigma
_refine_ls_wR_factor_gt 0.0309
_refine_ls_wR_factor_ref 0.0313
_reflns_number_gt 3081
_reflns_number_total 3289
_reflns_threshold_expression I>3\s(I)
_cod_data_source_file 16_ZMSeM-4P.cif
_cod_data_source_block 16
_cod_depositor_comments
;
The following automatic conversions were performed:

'_diffrn_radiation_probe' value 'X-ray' changed to 'x-ray' according
to
/usr/data/users/saulius/crontab/automatic-downloads/current/ACS/lib/dictionaries/cif_core.dic
dictionary named 'cif_core.dic' version 2.4.2 from 2011-04-26.

Automatic conversion script
Id: cif_fix_values 2281 2013-09-26 08:29:07Z andrius 
;
_cod_original_sg_symbol_Hall 'P 2xab;2ybc;2zac'
_cod_original_formula_sum 'C12 H13 N3 Se1'
_cod_database_code 4510207

loop_
_symmetry_equiv_pos_site_id
_symmetry_equiv_pos_as_xyz
1 x,y,z
2 -x+1/2,-y,z+1/2
3 -x,y+1/2,-z+1/2
4 x+1/2,-y+1/2,-z

loop_
_atom_site_label
_atom_site_type_symbol
_atom_site_fract_x
_atom_site_fract_y
_atom_site_fract_z
_atom_site_adp_type
_atom_site_U_iso_or_equiv
_atom_site_symmetry_multiplicity
_atom_site_occupancy
_atom_site_calc_flag
Se1 Se 0.01816(4) -0.131615(18) -0.033199(8) Uani 0.01575(6) 4 1 d
N1 N 0.2633(4) 0.23470(18) 0.12447(8) Uani 0.0148(5) 4 1 d
N2 N 0.0611(4) 0.16470(18) 0.11273(8) Uani 0.0184(6) 4 1 d
N3 N 0.0919(4) 0.09290(18) 0.06016(8) Uani 0.0184(5) 4 1 d
C1 C 0.2806(4) 0.3243(2) 0.17919(9) Uani 0.0146(6) 4 1 d
C2 C 0.4753(5) 0.4069(2) 0.18682(9) Uani 0.0196(6) 4 1 d
C3 C 0.4891(5) 0.49651(19) 0.23938(9) Uani 0.0211(6) 4 1 d
C4 C 0.3079(4) 0.5023(2) 0.28311(10) Uani 0.0193(7) 4 1 d
C5 C 0.1139(5) 0.4164(2) 0.27525(10) Uani 0.0228(7) 4 1 d
C6 C 0.0927(4) 0.3262(2) 0.22421(9) Uani 0.0161(6) 4 1 d
C7 C 0.4237(4) 0.2080(2) 0.07884(9) Uani 0.0153(6) 4 1 d
C8 C 0.3132(4) 0.11620(19) 0.03751(9) Uani 0.0144(5) 4 1 d
C9 C 0.4113(4) 0.0502(2) -0.01928(9) Uani 0.0159(6) 4 1 d
C10 C 0.3160(4) -0.0529(2) -0.05409(9) Uani 0.0151(6) 4 1 d
C11 C 0.4446(4) -0.1145(2) -0.11035(9) Uani 0.0174(6) 4 1 d
C12 C 0.0088(5) -0.2847(2) -0.09443(9) Uani 0.0213(6) 4 1 d
H2 H 0.600577 0.403055 0.15637 Uiso 0.0236 4 1 d
H3 H 0.624778 0.554269 0.245174 Uiso 0.0254 4 1 d
H4 H 0.316202 0.565333 0.318694 Uiso 0.0232 4 1 d
H5 H -0.009217 0.420029 0.306335 Uiso 0.0274 4 1 d
H6 H -0.041971 0.267343 0.219149 Uiso 0.0193 4 1 d
H7 H 0.57965 0.244414 0.075702 Uiso 0.0183 4 1 d
H9 H 0.560603 0.084287 -0.033287 Uiso 0.0191 4 1 d
H111 H 0.483611 -0.210138 -0.101468 Uiso 0.0209 4 1 d
H112 H 0.346698 -0.110222 -0.14752 Uiso 0.0209 4 1 d
H113 H 0.585176 -0.062174 -0.117868 Uiso 0.0209 4 1 d
H121 H -0.131361 -0.338246 -0.088154 Uiso 0.0255 4 1 d
H122 H 0.010526 -0.247566 -0.13698 Uiso 0.0255 4 1 d
H123 H 0.142578 -0.343877 -0.088345 Uiso 0.0255 4 1 d

loop_
_atom_site_aniso_label
_atom_site_aniso_type_symbol
_atom_site_aniso_U_11
_atom_site_aniso_U_22
_atom_site_aniso_U_33
_atom_site_aniso_U_12
_atom_site_aniso_U_13
_atom_site_aniso_U_23
Se1 Se 0.01283(11) 0.02003(9) 0.01440(9) -0.00203(9) 0.00179(8) -0.00173(7)
N1 N 0.0158(11) 0.0157(8) 0.0130(8) -0.0006(7) -0.0001(7) 0.0002(6)
N2 N 0.0178(12) 0.0200(8) 0.0174(8) -0.0057(7) 0.0022(7) -0.0028(6)
N3 N 0.0186(12) 0.0198(8) 0.0168(8) -0.0030(7) 0.0008(7) -0.0033(7)
C1 C 0.0172(13) 0.0153(9) 0.0113(8) 0.0024(8) -0.0019(8) 0.0016(7)
C2 C 0.0193(13) 0.0237(9) 0.0159(8) -0.0003(10) 0.0016(9) -0.0005(7)
C3 C 0.0192(13) 0.0246(9) 0.0195(8) -0.0041(12) -0.0032(10) -0.0022(7)
C4 C 0.0214(14) 0.0195(10) 0.0171(9) 0.0031(10) -0.0045(10) -0.0030(8)
C5 C 0.0231(14) 0.0275(11) 0.0178(10) 0.0032(10) 0.0028(9) -0.0019(9)
C6 C 0.0184(13) 0.0124(8) 0.0175(9) 0.0020(8) -0.0055(8) -0.0027(7)
C7 C 0.0133(13) 0.0179(9) 0.0147(8) -0.0003(8) 0.0010(8) 0.0010(7)
C8 C 0.0146(11) 0.0154(9) 0.0132(8) 0.0029(7) 0.0011(8) 0.0014(8)
C9 C 0.0162(13) 0.0179(9) 0.0136(9) 0.0014(8) 0.0022(8) 0.0017(7)
C10 C 0.0147(13) 0.0181(10) 0.0124(8) 0.0014(8) 0.0012(8) 0.0030(7)
C11 C 0.0176(12) 0.0200(9) 0.0145(8) 0.0005(9) 0.0013(8) 0.0000(7)
C12 C 0.0215(14) 0.0229(9) 0.0194(9) -0.0040(11) 0.0019(11) -0.0032(7)

loop_
_atom_type_symbol
_atom_type_scat_dispersion_real
_atom_type_scat_dispersion_imag
_atom_type_scat_source
C 0.0033 0.0016 'International Tables Vol C tables 4.2.6.8 and 6.1.1.1'
H 0.0000 0.0000 'International Tables Vol C tables 4.2.6.8 and 6.1.1.1'
N 0.0061 0.0033 'International Tables Vol C tables 4.2.6.8 and 6.1.1.1'
Se -0.0929 2.2259 'International Tables Vol C tables 4.2.6.8 and 6.1.1.1'

loop_
_geom_angle_atom_site_label_1
_geom_angle_atom_site_label_2
_geom_angle_atom_site_label_3
_geom_angle
N2 N1 C1 119.82(18)
N2 N1 C7 110.91(16)
C1 N1 C7 129.3(2)
N1 N2 N3 107.20(18)
N2 N3 C8 109.30(18)
N1 C1 C2 119.45(19)
N1 C1 C6 118.9(2)
C2 C1 C6 121.66(18)
C1 C2 C3 119.3(2)
C1 C2 H2 120.35
C3 C2 H2 120.35
C2 C3 C4 120.3(2)
C2 C3 H3 119.87
C4 C3 H3 119.87
C3 C4 C5 119.7(2)
C3 C4 H4 120.15
C5 C4 H4 120.15
C4 C5 C6 122.1(2)
C4 C5 H5 118.95
C6 C5 H5 118.95
C1 C6 C5 117.0(2)
C1 C6 H6 121.52
C5 C6 H6 121.52
N1 C7 C8 104.66(19)
N1 C7 H7 127.67
C8 C7 H7 127.67
N3 C8 C7 107.93(17)
N3 C8 C9 124.57(18)
C7 C8 C9 127.5(2)
C8 C9 C10 127.2(2)
C8 C9 H9 116.39
C10 C9 H9 116.39
C9 C10 C11 120.9(2)
C10 C11 H111 109.47
C10 C11 H112 109.47
C10 C11 H113 109.47
H111 C11 H112 109.47
H111 C11 H113 109.47
H112 C11 H113 109.47
H121 C12 H122 109.47
H121 C12 H123 109.47
H122 C12 H123 109.47

loop_
_geom_bond_atom_site_label_1
_geom_bond_atom_site_label_2
_geom_bond_distance
N1 N2 1.359(3)
N1 C1 1.435(3)
N1 C7 1.349(3)
N2 N3 1.310(2)
N3 C8 1.370(3)
C1 C2 1.375(3)
C1 C6 1.430(3)
C2 C3 1.398(3)
C2 H2 0.96
C3 C4 1.385(3)
C3 H3 0.96
C4 C5 1.390(3)
C4 H4 0.96
C5 C6 1.380(3)
C5 H5 0.96
C6 H6 0.96
C7 C8 1.385(3)
C7 H7 0.96
C8 C9 1.459(3)
C9 C10 1.342(3)
C9 H9 0.96
C10 C11 1.509(3)
C11 H111 0.96
C11 H112 0.96
C11 H113 0.96
C12 H121 0.96
C12 H122 0.96
C12 H123 0.96

loop_
_jana_cell_twin_matrix_id
_jana_cell_twin_volume_fraction
_jana_cell_twin_matrix_1_1
_jana_cell_twin_matrix_1_2
_jana_cell_twin_matrix_1_3
_jana_cell_twin_matrix_2_1
_jana_cell_twin_matrix_2_2
_jana_cell_twin_matrix_2_3
_jana_cell_twin_matrix_3_1
_jana_cell_twin_matrix_3_2
_jana_cell_twin_matrix_3_3
1 0.950(9) 1 0 0 0 1 0 0 0 1
2 0.050(9) -1 0 0 0 -1 0 0 0 -1
